data_2224782
loop_
_publ_author_name
'Guzei, Ilia A.'
'Annamalai, Senthilvelan'
'Zimmerman, Howard E.'

_publ_section_title
;
 2-Methoxy-3,4-diphenylphenol
;
_journal_coeditor_code TK2575
_journal_issue 1
_journal_name_full 'Acta Crystallographica Section E'
_journal_page_first o72
_journal_paper_doi 10.1107/S1600536809050855
_journal_volume 66
_journal_year 2010
_chemical_formula_iupac 'C19 H16 O2'
_chemical_formula_moiety 'C19 H16 O2'
_chemical_formula_sum 'C19 H16 O2'
_chemical_formula_weight 276.32
_chemical_name_systematic
;
2-Methoxy-3,4-diphenylphenol
;
_space_group_IT_number 14
_symmetry_cell_setting monoclinic
_symmetry_space_group_name_Hall '-P 2ybc'
_symmetry_space_group_name_H-M 'P 1 21/c 1'
_atom_sites_solution_hydrogens geom
_atom_sites_solution_primary direct
_atom_sites_solution_secondary difmap
_cell_angle_alpha 90
_cell_angle_beta 102.930(7)
_cell_angle_gamma 90
_cell_formula_units_Z 4
_cell_length_a 14.312(3)
_cell_length_b 6.2585(14)
_cell_length_c 17.167(4)
_cell_measurement_reflns_used 999
_cell_measurement_temperature 300(2)
_cell_measurement_theta_max 25.0
_cell_measurement_theta_min 2.4
_cell_volume 1498.7(6)
_computing_cell_refinement 'SAINT (Bruker, 2007)'
_computing_data_collection 'GIS (Bruker, 2009)'
_computing_data_reduction 'SAINT (Bruker, 2007)'
_computing_molecular_graphics 'SHELXTL (Sheldrick, 2008)'
_computing_publication_material 'local programs (Guzei, 2007) and publCIF (Westrip, 2009)'
_computing_structure_refinement 'SHELXTL (Sheldrick, 2008) and OLEX2 (Dolomanov <i>et al.</i>,  2009)'
_computing_structure_solution 'SHELXTL (Sheldrick, 2008)'
_diffrn_ambient_temperature 300(2)
_diffrn_measured_fraction_theta_full 0.999
_diffrn_measured_fraction_theta_max 0.999
_diffrn_measurement_device_type 'Bruker SMART X2S'
_diffrn_measurement_method '\w scans'
_diffrn_radiation_monochromator 'doubly curved silicon crystal'
_diffrn_radiation_source 'micro-focus sealed tube'
_diffrn_radiation_type Mo-K\a
_diffrn_radiation_wavelength 0.71073
_diffrn_reflns_av_R_equivalents 0.040
_diffrn_reflns_av_sigmaI/netI 0.029
_diffrn_reflns_limit_h_max 17
_diffrn_reflns_limit_h_min -17
_diffrn_reflns_limit_k_max 7
_diffrn_reflns_limit_k_min -7
_diffrn_reflns_limit_l_max 20
_diffrn_reflns_limit_l_min -20
_diffrn_reflns_number 13658
_diffrn_reflns_theta_full 25.0
_diffrn_reflns_theta_max 25.0
_diffrn_reflns_theta_min 2.4
_exptl_absorpt_coefficient_mu 0.078
_exptl_absorpt_correction_T_max 0.978
_exptl_absorpt_correction_T_min 0.972
_exptl_absorpt_correction_type multi-scan
_exptl_absorpt_process_details
;
(SADABS; Bruker, 2007)
;
_exptl_crystal_colour colourless
_exptl_crystal_density_diffrn 1.225
_exptl_crystal_density_method 'not measured'
_exptl_crystal_description block
_exptl_crystal_F_000 584
_exptl_crystal_size_max 0.36
_exptl_crystal_size_mid 0.30
_exptl_crystal_size_min 0.28
_refine_diff_density_max 0.16
_refine_diff_density_min -0.19
_refine_ls_extinction_method none
_refine_ls_goodness_of_fit_ref 1.01
_refine_ls_hydrogen_treatment constr
_refine_ls_matrix_type full
_refine_ls_number_parameters 192
_refine_ls_number_reflns 2645
_refine_ls_number_restraints 0
_refine_ls_restrained_S_all 1.01
_refine_ls_R_factor_all 0.063
_refine_ls_R_factor_gt 0.039
_refine_ls_shift/su_max_lt 0.001
_refine_ls_shift/su_mean 0.000
_refine_ls_structure_factor_coef Fsqd
_refine_ls_weighting_details 'calc w=1/[\s^2^(Fo^2^)+(0.0877P)^2^] where P=(Fo^2^+2Fc^2^)/3'
_refine_ls_weighting_scheme calc
_refine_ls_wR_factor_gt 0.114
_refine_ls_wR_factor_ref 0.129
_reflns_number_gt 1897
_reflns_number_total 2645
_reflns_threshold_expression I>2\s(I)
_cod_data_source_file tk2575.cif
_cod_data_source_block I
_cod_original_sg_symbol_H-M 'P 21/c'
_cod_database_code 2224782
_cod_database_fobs_code 2224782

loop_
_symmetry_equiv_pos_as_xyz
'x, y, z'
'-x, y+1/2, -z+1/2'
'-x, -y, -z'
'x, -y-1/2, z-1/2'

loop_
_atom_site_type_symbol
_atom_site_label
_atom_site_fract_x
_atom_site_fract_y
_atom_site_fract_z
_atom_site_U_iso_or_equiv
_atom_site_adp_type
_atom_site_calc_flag
_atom_site_refinement_flags
_atom_site_occupancy
_atom_site_disorder_assembly
_atom_site_disorder_group
O O1 0.40221(7) 0.44465(18) 0.45356(6) 0.0466(3) Uani d . 1 . .
O O2 0.55156(8) 0.1831(2) 0.44401(8) 0.0630(4) Uani d . 1 . .
H H2 0.5431 0.2608 0.4803 0.095 Uiso calc R 1 . .
C C1 0.39866(10) 0.3357(2) 0.38259(9) 0.0388(4) Uani d . 1 . .
C C2 0.47494(10) 0.2000(3) 0.38019(10) 0.0443(4) Uani d . 1 . .
C C3 0.47283(12) 0.0780(3) 0.31276(11) 0.0501(5) Uani d . 1 . .
H H3 0.5228 -0.0155 0.3110 0.060 Uiso calc R 1 . .
C C4 0.39596(11) 0.0956(3) 0.24786(10) 0.0453(4) Uani d . 1 . .
H H4 0.3945 0.0107 0.2031 0.054 Uiso calc R 1 . .
C C5 0.32054(10) 0.2373(2) 0.24768(9) 0.0388(4) Uani d . 1 . .
C C6 0.32128(10) 0.3600(2) 0.31656(9) 0.0352(4) Uani d . 1 . .
C C7 0.35107(16) 0.3378(4) 0.50515(13) 0.0751(6) Uani d . 1 . .
H H7A 0.2843 0.3301 0.4795 0.113 Uiso calc R 1 . .
H H7C 0.3586 0.4158 0.5543 0.113 Uiso calc R 1 . .
H H7B 0.3761 0.1960 0.5162 0.113 Uiso calc R 1 . .
C C8 0.24411(10) 0.2612(3) 0.17289(10) 0.0413(4) Uani d . 1 . .
C C9 0.22906(13) 0.4551(3) 0.13291(11) 0.0532(5) Uani d . 1 . .
H H9 0.2650 0.5736 0.1542 0.064 Uiso calc R 1 . .
C C10 0.16117(15) 0.4750(4) 0.06154(12) 0.0648(6) Uani d . 1 . .
H H10 0.1522 0.6063 0.0355 0.078 Uiso calc R 1 . .
C C11 0.10739(14) 0.3023(4) 0.02930(12) 0.0668(6) Uani d . 1 . .
H H11 0.0620 0.3157 -0.0185 0.080 Uiso calc R 1 . .
C C12 0.12096(13) 0.1098(4) 0.06801(13) 0.0660(6) Uani d . 1 . .
H H12 0.0843 -0.0074 0.0463 0.079 Uiso calc R 1 . .
C C13 0.18878(12) 0.0874(3) 0.13916(11) 0.0532(5) Uani d . 1 . .
H H13 0.1974 -0.0447 0.1646 0.064 Uiso calc R 1 . .
C C14 0.24119(10) 0.5068(2) 0.32365(9) 0.0368(4) Uani d . 1 . .
C C15 0.25989(12) 0.7172(3) 0.34987(10) 0.0464(4) Uani d . 1 . .
H H15 0.3223 0.7691 0.3600 0.056 Uiso calc R 1 . .
C C16 0.18630(14) 0.8488(3) 0.36086(11) 0.0580(5) Uani d . 1 . .
H H16 0.1996 0.9883 0.3785 0.070 Uiso calc R 1 . .
C C17 0.09338(14) 0.7743(3) 0.34579(12) 0.0634(5) Uani d . 1 . .
H H17 0.0441 0.8626 0.3538 0.076 Uiso calc R 1 . .
C C18 0.07375(12) 0.5682(3) 0.31880(12) 0.0577(5) Uani d . 1 . .
H H18 0.0110 0.5179 0.3081 0.069 Uiso calc R 1 . .
C C19 0.14693(11) 0.4360(3) 0.30755(10) 0.0456(4) Uani d . 1 . .
H H19 0.1328 0.2975 0.2889 0.055 Uiso calc R 1 . .

loop_
_atom_site_aniso_label
_atom_site_aniso_U_11
_atom_site_aniso_U_22
_atom_site_aniso_U_33
_atom_site_aniso_U_12
_atom_site_aniso_U_13
_atom_site_aniso_U_23
O1 0.0403(6) 0.0606(8) 0.0379(6) -0.0037(5) 0.0068(5) -0.0070(5)
O2 0.0436(7) 0.0751(10) 0.0632(9) 0.0138(6) -0.0030(6) -0.0042(7)
C1 0.0354(8) 0.0435(9) 0.0389(9) -0.0043(6) 0.0114(7) -0.0017(7)
C2 0.0323(8) 0.0502(10) 0.0499(10) 0.0019(7) 0.0081(7) 0.0050(8)
C3 0.0415(9) 0.0498(11) 0.0617(12) 0.0109(7) 0.0172(8) 0.0012(8)
C4 0.0473(9) 0.0456(10) 0.0466(10) 0.0035(7) 0.0184(8) -0.0033(8)
C5 0.0401(8) 0.0402(9) 0.0387(9) -0.0003(6) 0.0141(7) 0.0010(7)
C6 0.0315(7) 0.0378(8) 0.0377(9) -0.0010(6) 0.0106(6) 0.0030(7)
C7 0.0934(15) 0.0886(16) 0.0522(12) -0.0144(12) 0.0352(11) -0.0028(11)
C8 0.0425(8) 0.0460(10) 0.0377(9) 0.0045(7) 0.0138(7) -0.0020(7)
C9 0.0626(11) 0.0505(11) 0.0455(10) 0.0042(8) 0.0099(8) 0.0000(8)
C10 0.0763(14) 0.0673(13) 0.0487(12) 0.0224(11) 0.0096(10) 0.0073(10)
C11 0.0560(11) 0.0907(16) 0.0481(12) 0.0149(11) -0.0003(9) -0.0069(11)
C12 0.0487(10) 0.0768(15) 0.0670(14) -0.0026(9) 0.0013(9) -0.0157(11)
C13 0.0493(10) 0.0531(11) 0.0555(11) -0.0016(8) 0.0082(8) -0.0036(9)
C14 0.0367(8) 0.0420(9) 0.0320(8) 0.0018(6) 0.0081(6) -0.0003(7)
C15 0.0510(9) 0.0437(10) 0.0446(10) -0.0018(7) 0.0111(7) 0.0000(8)
C16 0.0765(13) 0.0435(11) 0.0527(11) 0.0110(9) 0.0116(10) -0.0052(9)
C17 0.0588(11) 0.0742(14) 0.0566(12) 0.0296(10) 0.0112(9) -0.0059(10)
C18 0.0369(9) 0.0767(14) 0.0582(12) 0.0099(8) 0.0075(8) -0.0063(10)
C19 0.0365(8) 0.0506(10) 0.0489(10) 0.0018(7) 0.0075(7) -0.0051(8)

loop_
_atom_type_symbol
_atom_type_description
_atom_type_scat_dispersion_real
_atom_type_scat_dispersion_imag
_atom_type_scat_source
C C 0.0033 0.0016 'International Tables Vol C Tables 4.2.6.8 and 6.1.1.4'
H H 0.0000 0.0000 'International Tables Vol C Tables 4.2.6.8 and 6.1.1.4'
O O 0.0106 0.0060 'International Tables Vol C Tables 4.2.6.8 and 6.1.1.4'

loop_
_geom_angle_atom_site_label_1
_geom_angle_atom_site_label_2
_geom_angle_atom_site_label_3
_geom_angle_site_symmetry_1
_geom_angle_site_symmetry_3
_geom_angle
_geom_angle_publ_flag
C1 O1 C7 . . 112.95(13) ?
C2 O2 H2 . . 109.5 ?
O1 C1 C2 . . 116.83(13) ?
O1 C1 C6 . . 121.54(13) ?
C2 C1 C6 . . 121.63(14) ?
O2 C2 C3 . . 119.41(14) ?
O2 C2 C1 . . 121.10(15) ?
C3 C2 C1 . . 119.49(15) ?
C2 C3 C4 . . 119.66(15) ?
C2 C3 H3 . . 120.2 ?
C4 C3 H3 . . 120.2 ?
C3 C4 C5 . . 121.82(16) ?
C3 C4 H4 . . 119.1 ?
C5 C4 H4 . . 119.1 ?
C4 C5 C6 . . 118.94(14) ?
C4 C5 C8 . . 118.79(14) ?
C6 C5 C8 . . 122.20(13) ?
C1 C6 C5 . . 118.38(13) ?
C1 C6 C14 . . 118.76(13) ?
C5 C6 C14 . . 122.79(13) ?
O1 C7 H7A . . 109.5 ?
O1 C7 H7C . . 109.5 ?
H7A C7 H7C . . 109.5 ?
O1 C7 H7B . . 109.5 ?
H7A C7 H7B . . 109.5 ?
H7C C7 H7B . . 109.5 ?
C9 C8 C13 . . 117.81(16) ?
C9 C8 C5 . . 120.99(15) ?
C13 C8 C5 . . 121.14(15) ?
C8 C9 C10 . . 121.06(18) ?
C8 C9 H9 . . 119.5 ?
C10 C9 H9 . . 119.5 ?
C11 C10 C9 . . 120.29(19) ?
C11 C10 H10 . . 119.9 ?
C9 C10 H10 . . 119.9 ?
C12 C11 C10 . . 119.52(18) ?
C12 C11 H11 . . 120.2 ?
C10 C11 H11 . . 120.2 ?
C11 C12 C13 . . 120.80(19) ?
C11 C12 H12 . . 119.6 ?
C13 C12 H12 . . 119.6 ?
C12 C13 C8 . . 120.53(17) ?
C12 C13 H13 . . 119.7 ?
C8 C13 H13 . . 119.7 ?
C19 C14 C15 . . 118.20(14) ?
C19 C14 C6 . . 121.10(14) ?
C15 C14 C6 . . 120.66(13) ?
C16 C15 C14 . . 120.53(16) ?
C16 C15 H15 . . 119.7 ?
C14 C15 H15 . . 119.7 ?
C17 C16 C15 . . 120.36(17) ?
C17 C16 H16 . . 119.8 ?
C15 C16 H16 . . 119.8 ?
C18 C17 C16 . . 119.70(16) ?
C18 C17 H17 . . 120.2 ?
C16 C17 H17 . . 120.2 ?
C17 C18 C19 . . 120.23(17) ?
C17 C18 H18 . . 119.9 ?
C19 C18 H18 . . 119.9 ?
C18 C19 C14 . . 120.97(16) ?
C18 C19 H19 . . 119.5 ?
C14 C19 H19 . . 119.5 ?

loop_
_geom_bond_atom_site_label_1
_geom_bond_atom_site_label_2
_geom_bond_site_symmetry_2
_geom_bond_distance
_geom_bond_publ_flag
O1 C1 . 1.3871(18) ?
O1 C7 . 1.434(2) ?
O2 C2 . 1.3698(19) ?
O2 H2 . 0.8200 ?
C1 C2 . 1.391(2) ?
C1 C6 . 1.405(2) ?
C2 C3 . 1.382(2) ?
C3 C4 . 1.384(2) ?
C3 H3 . 0.9300 ?
C4 C5 . 1.397(2) ?
C4 H4 . 0.9300 ?
C5 C6 . 1.408(2) ?
C5 C8 . 1.496(2) ?
C6 C14 . 1.495(2) ?
C7 H7A . 0.9600 ?
C7 H7C . 0.9600 ?
C7 H7B . 0.9600 ?
C8 C9 . 1.387(2) ?
C8 C13 . 1.393(2) ?
C9 C10 . 1.389(3) ?
C9 H9 . 0.9300 ?
C10 C11 . 1.370(3) ?
C10 H10 . 0.9300 ?
C11 C12 . 1.368(3) ?
C11 H11 . 0.9300 ?
C12 C13 . 1.387(3) ?
C12 H12 . 0.9300 ?
C13 H13 . 0.9300 ?
C14 C19 . 1.388(2) ?
C14 C15 . 1.398(2) ?
C15 C16 . 1.383(2) ?
C15 H15 . 0.9300 ?
C16 C17 . 1.378(3) ?
C16 H16 . 0.9300 ?
C17 C18 . 1.378(3) ?
C17 H17 . 0.9300 ?
C18 C19 . 1.382(2) ?
C18 H18 . 0.9300 ?
C19 H19 . 0.9300 ?

loop_
_geom_hbond_atom_site_label_D
_geom_hbond_atom_site_label_H
_geom_hbond_atom_site_label_A
_geom_hbond_site_symmetry_A
_geom_hbond_distance_DH
_geom_hbond_distance_HA
_geom_hbond_distance_DA
_geom_hbond_angle_DHA
O2 H2 O1 3_666 0.82 2.21 2.9043(18) 142

loop_
_geom_torsion_atom_site_label_1
_geom_torsion_atom_site_label_2
_geom_torsion_atom_site_label_3
_geom_torsion_atom_site_label_4
_geom_torsion_site_symmetry_1
_geom_torsion_site_symmetry_2
_geom_torsion_site_symmetry_3
_geom_torsion_site_symmetry_4
_geom_torsion
_geom_torsion_publ_flag
C7 O1 C1 C2 . . . . -94.89(18) ?
C7 O1 C1 C6 . . . . 84.55(18) ?
O1 C1 C2 O2 . . . . -2.8(2) ?
C6 C1 C2 O2 . . . . 177.77(14) ?
O1 C1 C2 C3 . . . . 176.31(14) ?
C6 C1 C2 C3 . . . . -3.1(2) ?
O2 C2 C3 C4 . . . . -179.50(15) ?
C1 C2 C3 C4 . . . . 1.4(2) ?
C2 C3 C4 C5 . . . . 1.3(3) ?
C3 C4 C5 C6 . . . . -2.3(2) ?
C3 C4 C5 C8 . . . . 174.84(15) ?
O1 C1 C6 C5 . . . . -177.28(13) ?
C2 C1 C6 C5 . . . . 2.1(2) ?
O1 C1 C6 C14 . . . . -0.1(2) ?
C2 C1 C6 C14 . . . . 179.32(14) ?
C4 C5 C6 C1 . . . . 0.6(2) ?
C8 C5 C6 C1 . . . . -176.46(13) ?
C4 C5 C6 C14 . . . . -176.52(13) ?
C8 C5 C6 C14 . . . . 6.5(2) ?
C4 C5 C8 C9 . . . . -117.18(18) ?
C6 C5 C8 C9 . . . . 59.8(2) ?
C4 C5 C8 C13 . . . . 59.8(2) ?
C6 C5 C8 C13 . . . . -123.15(17) ?
C13 C8 C9 C10 . . . . -0.1(3) ?
C5 C8 C9 C10 . . . . 177.00(16) ?
C8 C9 C10 C11 . . . . 0.1(3) ?
C9 C10 C11 C12 . . . . 0.1(3) ?
C10 C11 C12 C13 . . . . -0.3(3) ?
C11 C12 C13 C8 . . . . 0.4(3) ?
C9 C8 C13 C12 . . . . -0.2(2) ?
C5 C8 C13 C12 . . . . -177.25(16) ?
C1 C6 C14 C19 . . . . -125.28(16) ?
C5 C6 C14 C19 . . . . 51.8(2) ?
C1 C6 C14 C15 . . . . 52.1(2) ?
C5 C6 C14 C15 . . . . -130.82(16) ?
C19 C14 C15 C16 . . . . 1.3(2) ?
C6 C14 C15 C16 . . . . -176.18(15) ?
C14 C15 C16 C17 . . . . -0.2(3) ?
C15 C16 C17 C18 . . . . -0.7(3) ?
C16 C17 C18 C19 . . . . 0.6(3) ?
C17 C18 C19 C14 . . . . 0.5(3) ?
C15 C14 C19 C18 . . . . -1.4(2) ?
C6 C14 C19 C18 . . . . 176.05(15) ?

loop_
_cod_related_entry_id
_cod_related_entry_database
_cod_related_entry_code
1 ChemSpider 24743995
